data_4125357
loop_
_publ_author_name
'Metrano, Anthony J.'
'Abascal, Nadia C.'
'Mercado, Brandon Q.'
'Paulson, Eric K.'
'Hurtley, Anna E.'
'Miller, Scott J.'

_publ_section_title
;
 Diversity of Secondary Structure in Catalytic Peptides with
 \b-Turn-Biased Sequences.
;
_journal_issue 1
_journal_name_full 'Journal of the American Chemical Society'
_journal_page_first 492
_journal_page_last 516
_journal_paper_doi 10.1021/jacs.6b11348
_journal_volume 139
_journal_year 2017
_chemical_absolute_configuration unk
_chemical_formula_moiety 'C32 H52 N6 O6'
_chemical_formula_sum 'C32 H52 N6 O6'
_chemical_formula_weight 616.79
_space_group_crystal_system orthorhombic
_space_group_IT_number 19
_space_group_name_Hall 'P 2ac 2ab'
_space_group_name_H-M_alt 'P 21 21 21'
_symmetry_space_group_name_Hall 'P 2ac 2ab'
_symmetry_space_group_name_H-M 'P 21 21 21'
_atom_sites_solution_hydrogens geom
_atom_sites_solution_primary SHELXT
_atom_sites_solution_secondary difmap
_audit_creation_method SHELXL-2014/7
_cell_angle_alpha 90
_cell_angle_beta 90
_cell_angle_gamma 90
_cell_formula_units_Z 8
_cell_length_a 11.725(15)
_cell_length_b 22.82(3)
_cell_length_c 25.93(3)
_cell_measurement_reflns_used 5695
_cell_measurement_temperature 100(2)
_cell_measurement_theta_max 25.79
_cell_measurement_theta_min 2.29
_cell_volume 6938(15)
_computing_cell_refinement 'Bruker SAINT'
_computing_data_collection 'Bruker APEX2'
_computing_data_reduction 'Bruker SAINT'
_computing_molecular_graphics
;
Dolomanov, O.V.; Bourhis, L.J.; Gildea, R.J.; Howard, J.A.K.; Puschmann, H., 
OLEX2: A complete structure solution, refinement and analysis program
(2009). J. Appl. Cryst., 42, 339-341.
;
_computing_publication_material 'CIFTAB-2013/2 (Sheldrick, 2013)'
_computing_structure_refinement 'SHELXL-2014/7 (Sheldrick, 2014)'
_computing_structure_solution 'SHELXT-2014/5 (Sheldrick, 2014)'
_diffrn_ambient_temperature 100(2)
_diffrn_detector_area_resol_mean 10.42
_diffrn_measured_fraction_theta_full 0.996
_diffrn_measured_fraction_theta_max 0.996
_diffrn_measurement_device_type 'Bruker D8 with PHOTON 100 detector'
_diffrn_measurement_method '\w/\q shutterless scans'
_diffrn_radiation_type Synchrotron
_diffrn_radiation_wavelength 0.7749
_diffrn_reflns_av_R_equivalents 0.0748
_diffrn_reflns_av_unetI/netI 0.0569
_diffrn_reflns_Laue_measured_fraction_full 0.996
_diffrn_reflns_Laue_measured_fraction_max 0.996
_diffrn_reflns_limit_h_max 11
_diffrn_reflns_limit_h_min -11
_diffrn_reflns_limit_k_max 22
_diffrn_reflns_limit_k_min -22
_diffrn_reflns_limit_l_max 25
_diffrn_reflns_limit_l_min -25
_diffrn_reflns_number 31692
_diffrn_reflns_point_group_measured_fraction_full 0.997
_diffrn_reflns_point_group_measured_fraction_max 0.997
_diffrn_reflns_theta_full 22.841
_diffrn_reflns_theta_max 22.841
_diffrn_reflns_theta_min 2.126
_diffrn_source 'Advanced Light Source station 11.3.1'
_exptl_absorpt_coefficient_mu 0.100
_exptl_absorpt_correction_T_max 0.7455
_exptl_absorpt_correction_T_min 0.5719
_exptl_absorpt_correction_type multi-scan
_exptl_absorpt_process_details 'SADABS-2014/5 (Bruker AXS)'
_exptl_crystal_colour Colorless
_exptl_crystal_density_diffrn 1.181
_exptl_crystal_density_method 'not measured'
_exptl_crystal_description Plate
_exptl_crystal_F_000 2672
_exptl_crystal_size_max 0.050
_exptl_crystal_size_mid 0.040
_exptl_crystal_size_min 0.010
_refine_diff_density_max 0.742
_refine_diff_density_min -0.213
_refine_diff_density_rms 0.048
_refine_ls_abs_structure_details
; 
 Flack x determined using 2202 quotients [(I+)-(I-)]/[(I+)+(I-)] 
 (Parsons, Flack and Wagner, Acta Cryst. B69 (2013) 249-259). 
;
_refine_ls_abs_structure_Flack 0.4(6)
_refine_ls_extinction_method none
_refine_ls_goodness_of_fit_ref 1.093
_refine_ls_hydrogen_treatment constr
_refine_ls_matrix_type full
_refine_ls_number_parameters 811
_refine_ls_number_reflns 7291
_refine_ls_number_restraints 648
_refine_ls_restrained_S_all 1.058
_refine_ls_R_factor_all 0.0773
_refine_ls_R_factor_gt 0.0575
_refine_ls_shift/su_max 0.000
_refine_ls_shift/su_mean 0.000
_refine_ls_structure_factor_coef Fsqd
_refine_ls_weighting_details 'w=1/[\s^2^(Fo^2^)+(0.0516P)^2^+8.0142P] where P=(Fo^2^+2Fc^2^)/3'
_refine_ls_weighting_scheme calc
_refine_ls_wR_factor_gt 0.1290
_refine_ls_wR_factor_ref 0.1385
_reflns_Friedel_coverage 0.785
_reflns_Friedel_fraction_full 0.998
_reflns_Friedel_fraction_max 0.998
_reflns_number_gt 5906
_reflns_number_total 7291
_reflns_threshold_expression 'I > 2\s(I)'
_cod_data_source_file ja6b11348_si_031.cif
_cod_data_source_block sjm21
_cod_depositor_comments 'Adding full bibliography for 4125336--4125366.cif.'
_cod_original_cell_volume 6937(16)
_cod_database_code 4125357
_shelx_shelxl_version_number 2014/7
_shelx_space_group_comment
; 
The symmetry employed for this shelxl refinement is uniquely defined 
by the following loop, which should always be used as a source of 
symmetry information in preference to the above space-group names. 
They are only intended as comments. 
;
_shelx_estimated_absorpt_t_min 0.995
_shelx_estimated_absorpt_t_max 0.999

loop_
_space_group_symop_operation_xyz
'x, y, z'
'-x+1/2, -y, z+1/2'
'-x, y+1/2, -z+1/2'
'x+1/2, -y+1/2, -z'

loop_
_atom_site_label
_atom_site_type_symbol
_atom_site_fract_x
_atom_site_fract_y
_atom_site_fract_z
_atom_site_U_iso_or_equiv
_atom_site_adp_type
_atom_site_occupancy
_atom_site_site_symmetry_order
_atom_site_calc_flag
_atom_site_refinement_flags_posn
_atom_site_refinement_flags_adp
O1A O 0.6610(4) 0.4371(3) 0.4195(2) 0.0481(17) Uani 1 1 d . U
O2A O 0.4994(4) 0.4519(3) 0.5804(2) 0.0437(15) Uani 1 1 d . U
O3A O 0.1059(4) 0.4569(3) 0.55210(19) 0.0349(14) Uani 1 1 d . U
O4A O -0.1184(4) 0.4024(3) 0.67767(19) 0.0372(14) Uani 1 1 d . U
O5A O 0.2283(5) 0.3461(3) 0.7485(2) 0.0499(17) Uani 1 1 d . U
O6A O 0.0836(4) 0.3084(3) 0.79653(19) 0.0396(14) Uani 1 1 d . U
N1A N 0.7948(5) 0.4251(3) 0.4810(3) 0.0393(18) Uani 1 1 d . U
N2A N 0.4934(5) 0.4254(3) 0.4965(2) 0.0339(16) Uani 1 1 d . U
H2A H 0.4556 0.4280 0.4673 0.041 Uiso 1 1 calc R U
N3A N 0.2803(5) 0.4874(3) 0.5807(2) 0.0303(16) Uani 1 1 d . U
H3A H 0.3196 0.4968 0.6084 0.036 Uiso 1 1 calc R U
N4A N 0.0082(5) 0.4682(3) 0.6493(2) 0.0315(15) Uani 1 1 d . U
N5A N 0.0503(5) 0.3343(3) 0.7158(2) 0.0356(17) Uani 1 1 d . U
H5A H -0.0151 0.3160 0.7200 0.043 Uiso 1 1 calc R U
N6A N 0.1455(6) 0.2884(3) 0.6059(3) 0.0453(19) Uani 1 1 d . U
C1A C 0.8288(7) 0.4103(5) 0.5332(3) 0.051(3) Uani 1 1 d . U
H1AA H 0.7776 0.4296 0.5578 0.076 Uiso 1 1 calc R U
H1AB H 0.9072 0.4236 0.5392 0.076 Uiso 1 1 calc R U
H1AC H 0.8246 0.3677 0.5379 0.076 Uiso 1 1 calc R U
C2A C 0.8859(7) 0.4457(5) 0.4470(3) 0.051(3) Uani 1 1 d . U
H2AA H 0.8572 0.4484 0.4116 0.076 Uiso 1 1 calc R U
H2AB H 0.9499 0.4182 0.4483 0.076 Uiso 1 1 calc R U
H2AC H 0.9117 0.4845 0.4585 0.076 Uiso 1 1 calc R U
C3A C 0.6879(6) 0.4217(4) 0.4637(3) 0.035(2) Uani 1 1 d . U
C4A C 0.5998(6) 0.3928(4) 0.4979(3) 0.0330(19) Uani 1 1 d . U
H4A H 0.6291 0.3938 0.5341 0.040 Uiso 1 1 calc R U
C5A C 0.4515(6) 0.4516(4) 0.5385(3) 0.0296(19) Uani 1 1 d . U
C6A C 0.3401(6) 0.4851(4) 0.5319(3) 0.0296(18) Uani 1 1 d . U
H6A H 0.2914 0.4650 0.5057 0.036 Uiso 1 1 calc R U
C7A C 0.3699(6) 0.5471(4) 0.5130(3) 0.0349(19) Uani 1 1 d . U
H7AA H 0.4356 0.5616 0.5333 0.042 Uiso 1 1 calc R U
H7AB H 0.3948 0.5444 0.4766 0.042 Uiso 1 1 calc R U
C8A C 0.2769(7) 0.5913(4) 0.5163(3) 0.0336(19) Uani 1 1 d . U
C9A C 0.2962(7) 0.6461(4) 0.5379(3) 0.037(2) Uani 1 1 d . U
H9A H 0.3702 0.6562 0.5498 0.044 Uiso 1 1 calc R U
C10A C 0.2079(7) 0.6861(4) 0.5421(3) 0.041(2) Uani 1 1 d . U
H10A H 0.2215 0.7228 0.5584 0.049 Uiso 1 1 calc R U
C11A C 0.1009(7) 0.6738(4) 0.5233(3) 0.044(2) Uani 1 1 d . U
H11A H 0.0420 0.7024 0.5247 0.053 Uiso 1 1 calc R U
C12A C 0.0806(7) 0.6194(4) 0.5026(3) 0.041(2) Uani 1 1 d . U
H12A H 0.0060 0.6097 0.4911 0.049 Uiso 1 1 calc R U
C13A C 0.1672(6) 0.5787(4) 0.4982(3) 0.037(2) Uani 1 1 d . U
H13A H 0.1522 0.5418 0.4827 0.045 Uiso 1 1 calc R U
C14A C 0.1688(6) 0.4761(4) 0.5862(3) 0.0311(19) Uani 1 1 d . U
C15A C 0.1233(6) 0.4914(3) 0.6401(3) 0.0279(18) Uani 1 1 d . U
H15A H 0.1769 0.4764 0.6670 0.033 Uiso 1 1 calc R U
C16A C 0.1072(6) 0.5570(4) 0.6465(3) 0.035(2) Uani 1 1 d . U
H16A H 0.1154 0.5687 0.6831 0.042 Uiso 1 1 calc R U
H16B H 0.1632 0.5791 0.6255 0.042 Uiso 1 1 calc R U
C17A C -0.0131(7) 0.5675(4) 0.6276(3) 0.047(2) Uani 1 1 d . U
H17A H -0.0448 0.6041 0.6423 0.056 Uiso 1 1 calc R U
H17B H -0.0153 0.5702 0.5895 0.056 Uiso 1 1 calc R U
C18A C -0.0785(7) 0.5149(4) 0.6462(3) 0.039(2) Uani 1 1 d . U
H18A H -0.1129 0.5224 0.6805 0.047 Uiso 1 1 calc R U
H18B H -0.1396 0.5042 0.6217 0.047 Uiso 1 1 calc R U
C19A C -0.0185(6) 0.4152(4) 0.6664(3) 0.0288(18) Uani 1 1 d . U
C20A C 0.0714(7) 0.3676(4) 0.6686(3) 0.0340(19) Uani 1 1 d . U
H20A H 0.1493 0.3854 0.6696 0.041 Uiso 1 1 calc R U
C21A C 0.1298(7) 0.3314(4) 0.7530(3) 0.040(2) Uani 1 1 d . U
C22A C 0.1535(7) 0.2994(4) 0.8436(3) 0.044(2) Uani 1 1 d . U
C23A C 0.2493(8) 0.2574(5) 0.8329(4) 0.068(3) Uani 1 1 d . U
H23A H 0.2179 0.2196 0.8218 0.102 Uiso 1 1 calc R U
H23B H 0.2945 0.2518 0.8643 0.102 Uiso 1 1 calc R U
H23C H 0.2981 0.2733 0.8056 0.102 Uiso 1 1 calc R U
C24A C 0.1924(9) 0.3582(5) 0.8627(4) 0.067(3) Uani 1 1 d . U
H24A H 0.2573 0.3716 0.8419 0.101 Uiso 1 1 calc R U
H24B H 0.2157 0.3549 0.8989 0.101 Uiso 1 1 calc R U
H24C H 0.1298 0.3864 0.8597 0.101 Uiso 1 1 calc R U
C25A C 0.0673(7) 0.2733(5) 0.8798(3) 0.054(3) Uani 1 1 d . U
H25A H -0.0005 0.2984 0.8810 0.081 Uiso 1 1 calc R U
H25B H 0.1004 0.2703 0.9144 0.081 Uiso 1 1 calc R U
H25C H 0.0457 0.2342 0.8677 0.081 Uiso 1 1 calc R U
C26A C 0.5826(7) 0.3294(4) 0.4832(3) 0.038(2) Uani 1 1 d . U
H26A H 0.6581 0.3107 0.4789 0.046 Uiso 1 1 calc R U
H26B H 0.5429 0.3277 0.4496 0.046 Uiso 1 1 calc R U
C27A C 0.5146(8) 0.2946(4) 0.5222(3) 0.047(2) Uani 1 1 d . U
H27A H 0.4502 0.3198 0.5343 0.057 Uiso 1 1 calc R U
C28A C 0.5885(11) 0.2795(5) 0.5690(4) 0.084(4) Uani 1 1 d . U
H28A H 0.6456 0.2502 0.5592 0.126 Uiso 1 1 calc R U
H28B H 0.5402 0.2637 0.5966 0.126 Uiso 1 1 calc R U
H28C H 0.6270 0.3150 0.5813 0.126 Uiso 1 1 calc R U
C29A C 0.4643(9) 0.2394(5) 0.5003(4) 0.063(3) Uani 1 1 d . U
H29A H 0.4086 0.2495 0.4735 0.094 Uiso 1 1 calc R U
H29B H 0.4263 0.2174 0.5278 0.094 Uiso 1 1 calc R U
H29C H 0.5251 0.2154 0.4852 0.094 Uiso 1 1 calc R U
C30A C 0.0569(7) 0.3300(4) 0.6194(3) 0.043(2) Uani 1 1 d . U
H30A H -0.0154 0.3079 0.6229 0.052 Uiso 1 1 calc R U
H30B H 0.0475 0.3572 0.5899 0.052 Uiso 1 1 calc R U
C31A C 0.2518(8) 0.3174(5) 0.5911(5) 0.083(4) Uani 1 1 d . U
H31A H 0.2350 0.3495 0.5671 0.124 Uiso 1 1 calc R U
H31B H 0.3024 0.2891 0.5743 0.124 Uiso 1 1 calc R U
H31C H 0.2891 0.3332 0.6219 0.124 Uiso 1 1 calc R U
C32A C 0.1638(8) 0.2422(4) 0.6419(4) 0.058(3) Uani 1 1 d . U
H32A H 0.2082 0.2570 0.6712 0.087 Uiso 1 1 calc R U
H32B H 0.2057 0.2103 0.6252 0.087 Uiso 1 1 calc R U
H32C H 0.0901 0.2276 0.6543 0.087 Uiso 1 1 calc R U
O1B O 0.3330(4) 0.4488(3) 0.4115(2) 0.0455(16) Uani 1 1 d . U
O2B O 0.4922(4) 0.5276(3) 0.2687(2) 0.0483(17) Uani 1 1 d . U
O3B O 0.8983(4) 0.5157(3) 0.29444(19) 0.0374(14) Uani 1 1 d . U
O4B O 1.1270(4) 0.4689(2) 0.17537(18) 0.0331(14) Uani 1 1 d . U
O5B O 0.7683(4) 0.4077(3) 0.1198(2) 0.0476(17) Uani 1 1 d . U
O6B O 0.9006(4) 0.3690(2) 0.06542(19) 0.0350(14) Uani 1 1 d . U
N1B N 0.2238(5) 0.4818(3) 0.3465(2) 0.0377(17) Uani 1 1 d . U
N2B N 0.5159(5) 0.4652(3) 0.3353(2) 0.0396(17) Uani 1 1 d . U
H2B H 0.5594 0.4541 0.3612 0.048 Uiso 1 1 calc R U
N3B N 0.7244(5) 0.5461(3) 0.2684(2) 0.0327(16) Uani 1 1 d . U
H3B H 0.6846 0.5591 0.2420 0.039 Uiso 1 1 calc R U
N4B N 0.9948(5) 0.5345(3) 0.1986(2) 0.0289(15) Uani 1 1 d . U
N5B N 0.9512(5) 0.3964(3) 0.1439(2) 0.0342(17) Uani 1 1 d . U
H5B H 1.0151 0.3777 0.1371 0.041 Uiso 1 1 calc R U
N6B N 0.8869(6) 0.3468(3) 0.2461(3) 0.051(2) Uani 1 1 d . U
C1B C 0.1293(7) 0.4954(5) 0.3811(3) 0.057(3) Uani 1 1 d . U
H1BA H 0.1353 0.4713 0.4123 0.086 Uiso 1 1 calc R U
H1BB H 0.0569 0.4870 0.3637 0.086 Uiso 1 1 calc R U
H1BC H 0.1321 0.5369 0.3906 0.086 Uiso 1 1 calc R U
C2B C 0.2065(7) 0.5009(4) 0.2926(3) 0.049(3) Uani 1 1 d . U
H2BA H 0.2729 0.5235 0.2812 0.074 Uiso 1 1 calc R U
H2BB H 0.1380 0.5254 0.2905 0.074 Uiso 1 1 calc R U
H2BC H 0.1972 0.4664 0.2705 0.074 Uiso 1 1 calc R U
C3B C 0.3173(6) 0.4575(4) 0.3648(3) 0.036(2) Uani 1 1 d . U
C4B C 0.4072(6) 0.4354(4) 0.3265(3) 0.037(2) Uani 1 1 d . U
H4B H 0.3807 0.4445 0.2907 0.045 Uiso 1 1 calc R U
C5B C 0.5505(6) 0.5092(4) 0.3048(3) 0.037(2) Uani 1 1 d . U
C6B C 0.6642(6) 0.5364(4) 0.3174(3) 0.038(2) Uani 1 1 d . U
H6B H 0.7095 0.5094 0.3398 0.045 Uiso 1 1 calc R U
C7B C 0.6436(6) 0.5944(4) 0.3456(3) 0.042(2) Uani 1 1 d . U
H7BA H 0.5822 0.6157 0.3273 0.050 Uiso 1 1 calc R U
H7BB H 0.6153 0.5854 0.3806 0.050 Uiso 1 1 calc R U
C8B C 0.7443(6) 0.6350(4) 0.3506(3) 0.036(2) Uani 1 1 d . U
C9B C 0.7362(7) 0.6924(4) 0.3353(3) 0.046(2) Uani 1 1 d . U
H9B H 0.6670 0.7056 0.3202 0.056 Uiso 1 1 calc R U
C10B C 0.8249(8) 0.7317(5) 0.3411(4) 0.057(3) Uani 1 1 d . U
H10B H 0.8167 0.7711 0.3301 0.068 Uiso 1 1 calc R U
C11B C 0.9262(8) 0.7128(5) 0.3631(3) 0.055(2) Uani 1 1 d . U
H11B H 0.9874 0.7394 0.3681 0.066 Uiso 1 1 calc R U
C12B C 0.9371(7) 0.6552(4) 0.3775(3) 0.047(2) Uani 1 1 d . U
H12B H 1.0075 0.6416 0.3912 0.056 Uiso 1 1 calc R U
C13B C 0.8464(7) 0.6166(4) 0.3724(3) 0.040(2) Uani 1 1 d . U
H13B H 0.8542 0.5772 0.3839 0.048 Uiso 1 1 calc R U
C14B C 0.8351(7) 0.5364(4) 0.2614(3) 0.033(2) Uani 1 1 d . U
C15B C 0.8766(6) 0.5547(4) 0.2079(3) 0.0294(18) Uani 1 1 d . U
H15B H 0.8246 0.5387 0.1808 0.035 Uiso 1 1 calc R U
C16B C 0.8848(7) 0.6205(4) 0.2030(3) 0.042(2) Uani 1 1 d . U
H16C H 0.8304 0.6401 0.2266 0.050 Uiso 1 1 calc R U
H16D H 0.8689 0.6331 0.1672 0.050 Uiso 1 1 calc R U
C17B C 1.0067(7) 0.6341(4) 0.2180(4) 0.051(2) Uani 1 1 d . U
H17C H 1.0315 0.6720 0.2032 0.061 Uiso 1 1 calc R U
H17D H 1.0154 0.6355 0.2559 0.061 Uiso 1 1 calc R U
C18B C 1.0741(7) 0.5839(4) 0.1952(3) 0.037(2) Uani 1 1 d . U
H18C H 1.0953 0.5920 0.1589 0.044 Uiso 1 1 calc R U
H18D H 1.1442 0.5763 0.2154 0.044 Uiso 1 1 calc R U
C19B C 1.0265(7) 0.4801(4) 0.1879(3) 0.0312(18) Uani 1 1 d . U
C20B C 0.9428(6) 0.4301(4) 0.1911(3) 0.0313(18) Uani 1 1 d . U
H20B H 0.8637 0.4459 0.1947 0.038 Uiso 1 1 calc R U
C21B C 0.8654(7) 0.3927(4) 0.1102(3) 0.034(2) Uani 1 1 d . U
C22B C 0.8242(6) 0.3675(4) 0.0205(3) 0.0330(19) Uani 1 1 d . U
C23B C 0.9003(6) 0.3421(4) -0.0211(3) 0.037(2) Uani 1 1 d . U
H23D H 0.9631 0.3692 -0.0281 0.056 Uiso 1 1 calc R U
H23E H 0.8557 0.3361 -0.0526 0.056 Uiso 1 1 calc R U
H23F H 0.9312 0.3044 -0.0094 0.056 Uiso 1 1 calc R U
C24B C 0.7866(7) 0.4284(4) 0.0067(3) 0.045(2) Uani 1 1 d . U
H24D H 0.7318 0.4425 0.0324 0.067 Uiso 1 1 calc R U
H24E H 0.7505 0.4280 -0.0274 0.067 Uiso 1 1 calc R U
H24F H 0.8530 0.4545 0.0061 0.067 Uiso 1 1 calc R U
C25B C 0.7243(7) 0.3268(4) 0.0310(3) 0.038(2) Uani 1 1 d . U
H25D H 0.7529 0.2881 0.0411 0.058 Uiso 1 1 calc R U
H25E H 0.6778 0.3231 -0.0002 0.058 Uiso 1 1 calc R U
H25F H 0.6776 0.3430 0.0590 0.058 Uiso 1 1 calc R U
C26B C 0.4193(7) 0.3702(4) 0.3316(3) 0.047(2) Uani 1 1 d . U
H26C H 0.4421 0.3609 0.3675 0.057 Uiso 1 1 calc R U
H26D H 0.4813 0.3568 0.3086 0.057 Uiso 1 1 calc R U
C27B C 0.3081(8) 0.3353(4) 0.3184(4) 0.055(3) Uani 1 1 d . U
H27B H 0.2415 0.3548 0.3353 0.066 Uiso 1 1 calc R U
C28B C 0.3145(10) 0.2740(5) 0.3362(5) 0.082(3) Uani 1 1 d . U
H28D H 0.3814 0.2550 0.3209 0.123 Uiso 1 1 calc R U
H28E H 0.2454 0.2530 0.3256 0.123 Uiso 1 1 calc R U
H28F H 0.3208 0.2732 0.3738 0.123 Uiso 1 1 calc R U
C29B C 0.2902(10) 0.3354(5) 0.2598(4) 0.079(3) Uani 1 1 d . U
H29D H 0.2830 0.3759 0.2476 0.119 Uiso 1 1 calc R U
H29E H 0.2206 0.3136 0.2514 0.119 Uiso 1 1 calc R U
H29F H 0.3557 0.3168 0.2430 0.119 Uiso 1 1 calc R U
C30B C 0.9716(7) 0.3923(4) 0.2377(3) 0.043(2) Uani 1 1 d . U
H30C H 1.0472 0.3739 0.2324 0.052 Uiso 1 1 calc R U
H30D H 0.9764 0.4174 0.2687 0.052 Uiso 1 1 calc R U
C31B C 0.9330(9) 0.3010(5) 0.2781(4) 0.070(3) Uani 1 1 d . U
H31D H 1.0046 0.2868 0.2631 0.105 Uiso 1 1 calc R U
H31E H 0.8783 0.2686 0.2803 0.105 Uiso 1 1 calc R U
H31F H 0.9476 0.3165 0.3128 0.105 Uiso 1 1 calc R U
C32B C 0.7803(8) 0.3702(5) 0.2686(4) 0.061(3) Uani 1 1 d . U
H32D H 0.7971 0.3888 0.3018 0.091 Uiso 1 1 calc R U
H32E H 0.7260 0.3381 0.2738 0.091 Uiso 1 1 calc R U
H32F H 0.7473 0.3992 0.2450 0.091 Uiso 1 1 calc R U

loop_
_atom_site_aniso_label
_atom_site_aniso_U_11
_atom_site_aniso_U_22
_atom_site_aniso_U_33
_atom_site_aniso_U_23
_atom_site_aniso_U_13
_atom_site_aniso_U_12
O1A 0.027(3) 0.088(5) 0.030(3) 0.005(3) 0.001(3) 0.000(3)
O2A 0.023(3) 0.082(4) 0.025(3) -0.001(3) -0.003(3) 0.010(3)
O3A 0.024(3) 0.057(4) 0.024(3) 0.002(3) -0.004(2) -0.006(3)
O4A 0.018(3) 0.063(4) 0.031(3) -0.001(3) 0.002(2) 0.000(3)
O5A 0.028(3) 0.087(5) 0.035(3) 0.013(3) -0.002(3) -0.005(3)
O6A 0.027(3) 0.067(4) 0.025(3) 0.007(3) 0.001(2) 0.008(3)
N1A 0.020(3) 0.061(5) 0.037(4) 0.004(3) 0.001(3) 0.003(3)
N2A 0.022(3) 0.061(4) 0.019(3) 0.001(3) 0.001(3) 0.005(3)
N3A 0.016(3) 0.053(4) 0.021(3) 0.000(3) -0.002(3) 0.004(3)
N4A 0.014(3) 0.051(4) 0.030(4) 0.002(3) 0.001(3) 0.001(3)
N5A 0.019(3) 0.060(5) 0.027(3) 0.007(3) 0.001(3) -0.004(3)
N6A 0.030(4) 0.057(5) 0.049(4) 0.004(4) 0.010(3) 0.001(3)
C1A 0.022(5) 0.085(7) 0.046(5) 0.002(5) -0.009(4) -0.001(5)
C2A 0.019(4) 0.082(7) 0.052(6) 0.005(5) 0.001(4) 0.001(5)
C3A 0.019(4) 0.051(5) 0.036(4) -0.003(4) 0.002(3) 0.004(3)
C4A 0.013(4) 0.054(5) 0.032(4) -0.001(4) 0.003(3) 0.006(3)
C5A 0.018(4) 0.052(5) 0.019(4) 0.006(3) 0.004(3) -0.005(4)
C6A 0.018(4) 0.050(5) 0.021(4) -0.002(3) 0.001(3) -0.001(3)
C7A 0.026(4) 0.052(5) 0.027(4) 0.000(4) -0.001(3) 0.003(4)
C8A 0.027(4) 0.049(5) 0.025(4) 0.007(4) 0.007(3) -0.001(3)
C9A 0.023(4) 0.050(5) 0.038(5) 0.001(4) -0.003(4) 0.000(4)
C10A 0.034(4) 0.055(5) 0.033(5) 0.001(4) -0.002(4) 0.005(4)
C11A 0.030(4) 0.054(5) 0.048(6) 0.008(4) 0.002(4) 0.009(4)
C12A 0.026(4) 0.061(5) 0.035(5) 0.008(4) 0.002(4) 0.001(4)
C13A 0.025(4) 0.060(5) 0.028(5) -0.001(4) 0.002(3) 0.000(4)
C14A 0.020(4) 0.047(5) 0.026(4) 0.007(4) -0.002(3) 0.004(4)
C15A 0.013(4) 0.048(5) 0.022(4) 0.002(3) -0.005(3) -0.001(3)
C16A 0.020(4) 0.055(5) 0.028(4) 0.002(4) 0.003(3) -0.002(4)
C17A 0.031(4) 0.059(6) 0.050(5) 0.005(4) 0.006(4) 0.003(4)
C18A 0.021(4) 0.055(5) 0.040(5) 0.002(4) 0.005(4) 0.005(4)
C19A 0.016(4) 0.055(4) 0.016(4) -0.003(3) -0.006(3) 0.001(3)
C20A 0.022(4) 0.059(5) 0.022(4) 0.001(3) -0.001(3) 0.000(4)
C21A 0.027(4) 0.067(6) 0.027(4) 0.001(4) 0.001(3) 0.004(4)
C22A 0.027(4) 0.077(6) 0.029(4) 0.012(4) 0.004(3) 0.009(4)
C23A 0.043(5) 0.115(8) 0.046(6) 0.019(6) 0.009(5) 0.029(5)
C24A 0.065(7) 0.095(7) 0.042(6) 0.004(5) -0.011(5) -0.005(5)
C25A 0.031(5) 0.091(7) 0.039(5) 0.014(5) 0.008(4) 0.019(5)
C26A 0.025(4) 0.056(5) 0.033(4) 0.002(4) 0.007(4) 0.005(4)
C27A 0.045(5) 0.057(5) 0.041(5) -0.006(4) 0.012(4) -0.004(4)
C28A 0.112(9) 0.084(8) 0.055(6) 0.023(6) -0.016(6) -0.034(7)
C29A 0.066(7) 0.070(7) 0.053(6) -0.007(5) 0.015(5) -0.014(5)
C30A 0.040(5) 0.054(5) 0.035(5) 0.000(4) 0.009(4) 0.005(4)
C31A 0.050(6) 0.075(8) 0.124(10) -0.016(7) 0.043(6) -0.010(5)
C32A 0.045(6) 0.075(6) 0.053(6) 0.001(5) -0.001(5) 0.007(5)
O1B 0.032(3) 0.082(5) 0.023(3) -0.003(3) -0.006(3) 0.006(3)
O2B 0.020(3) 0.095(5) 0.030(3) 0.015(3) -0.006(3) -0.005(3)
O3B 0.022(3) 0.066(4) 0.024(3) 0.000(3) 0.000(2) 0.004(3)
O4B 0.014(3) 0.060(4) 0.025(3) 0.000(3) 0.001(2) -0.002(3)
O5B 0.020(3) 0.088(5) 0.035(3) -0.014(3) -0.006(3) 0.006(3)
O6B 0.021(3) 0.060(4) 0.024(3) -0.004(3) -0.001(2) 0.000(3)
N1B 0.017(3) 0.072(5) 0.024(3) -0.002(3) 0.000(3) 0.002(3)
N2B 0.022(3) 0.068(5) 0.029(4) 0.003(3) -0.008(3) 0.000(3)
N3B 0.017(3) 0.064(5) 0.018(3) 0.000(3) 0.001(3) 0.003(3)
N4B 0.025(3) 0.042(4) 0.020(3) 0.001(3) 0.002(3) -0.003(3)
N5B 0.018(3) 0.060(5) 0.025(3) -0.008(3) -0.002(3) 0.006(3)
N6B 0.043(4) 0.055(5) 0.055(5) 0.009(4) 0.008(4) -0.001(4)
C1B 0.031(5) 0.104(8) 0.035(5) -0.006(5) 0.006(4) 0.006(5)
C2B 0.033(5) 0.086(7) 0.029(4) 0.004(4) -0.004(4) 0.004(5)
C3B 0.021(4) 0.060(5) 0.027(4) -0.005(4) -0.001(3) -0.007(4)
C4B 0.024(4) 0.066(5) 0.023(4) -0.003(4) -0.002(3) -0.002(4)
C5B 0.016(4) 0.066(5) 0.030(4) 0.000(4) 0.002(3) 0.003(4)
C6B 0.019(4) 0.068(5) 0.027(4) -0.002(4) -0.001(3) 0.004(4)
C7B 0.024(4) 0.071(5) 0.031(5) -0.004(4) 0.002(4) 0.002(4)
C8B 0.023(4) 0.065(5) 0.022(5) -0.006(4) 0.009(3) 0.002(4)
C9B 0.030(5) 0.074(6) 0.035(5) -0.001(4) 0.008(4) 0.004(4)
C10B 0.043(5) 0.077(6) 0.050(6) 0.004(5) 0.005(4) -0.002(4)
C11B 0.039(5) 0.078(6) 0.049(6) -0.008(5) 0.005(4) -0.007(5)
C12B 0.029(4) 0.078(6) 0.034(5) -0.008(5) 0.006(4) -0.001(4)
C13B 0.030(4) 0.064(6) 0.026(5) -0.002(4) 0.007(3) 0.000(4)
C14B 0.019(4) 0.052(5) 0.029(4) -0.005(4) 0.001(3) 0.002(4)
C15B 0.014(4) 0.052(5) 0.022(4) -0.002(3) 0.001(3) 0.001(3)
C16B 0.026(4) 0.056(5) 0.043(5) 0.005(4) 0.012(4) 0.004(4)
C17B 0.037(5) 0.053(5) 0.063(6) -0.009(5) 0.004(4) -0.001(4)
C18B 0.033(4) 0.048(5) 0.028(5) 0.000(4) 0.002(4) -0.005(4)
C19B 0.027(4) 0.049(4) 0.018(4) 0.000(3) -0.007(3) -0.003(3)
C20B 0.017(4) 0.055(5) 0.022(4) -0.003(3) 0.002(3) -0.001(3)
C21B 0.020(4) 0.055(6) 0.028(4) 0.000(4) -0.001(3) -0.002(4)
C22B 0.020(4) 0.053(5) 0.026(4) 0.000(4) -0.001(3) 0.000(4)
C23B 0.023(4) 0.060(6) 0.029(4) -0.002(4) 0.001(4) -0.003(4)
C24B 0.038(5) 0.059(5) 0.037(5) -0.001(4) -0.005(4) 0.001(4)
C25B 0.024(4) 0.064(6) 0.028(5) -0.005(4) 0.002(4) -0.005(4)
C26B 0.043(5) 0.065(5) 0.034(5) -0.005(4) 0.008(4) 0.003(4)
C27B 0.045(5) 0.058(6) 0.061(6) -0.004(5) -0.010(5) -0.005(5)
C28B 0.074(8) 0.078(7) 0.094(8) 0.009(6) 0.001(7) -0.007(6)
C29B 0.078(7) 0.095(9) 0.065(6) -0.010(6) -0.009(6) -0.013(7)
C30B 0.041(5) 0.056(5) 0.033(4) 0.004(4) -0.001(4) -0.002(4)
C31B 0.049(6) 0.073(7) 0.087(8) 0.025(6) 0.006(6) 0.000(5)
C32B 0.040(5) 0.077(7) 0.066(7) 0.014(6) 0.015(5) 0.001(5)

loop_
_atom_type_symbol
_atom_type_description
_atom_type_scat_dispersion_real
_atom_type_scat_dispersion_imag
_atom_type_scat_source
C C 0.0040 0.0020 'International Tables Vol C Tables 4.2.6.8 and 6.1.1.4'
H H 0.0000 0.0000 'International Tables Vol C Tables 4.2.6.8 and 6.1.1.4'
N N 0.0080 0.0040 'International Tables Vol C Tables 4.2.6.8 and 6.1.1.4'
O O 0.0140 0.0070 'International Tables Vol C Tables 4.2.6.8 and 6.1.1.4'

loop_
_geom_angle_atom_site_label_1
_geom_angle_atom_site_label_2
_geom_angle_atom_site_label_3
_geom_angle
C21A O6A C22A 121.1(6)
C3A N1A C1A 124.0(7)
C3A N1A C2A 120.2(7)
C1A N1A C2A 115.9(6)
C5A N2A C4A 121.6(6)
C5A N2A H2A 119.2
C4A N2A H2A 119.2
C14A N3A C6A 124.0(6)
C14A N3A H3A 118.0
C6A N3A H3A 118.0
C19A N4A C15A 126.9(6)
C19A N4A C18A 121.0(6)
C15A N4A C18A 111.3(6)
C21A N5A C20A 120.6(7)
C21A N5A H5A 119.7
C20A N5A H5A 119.7
C32A N6A C30A 115.6(7)
C32A N6A C31A 112.2(8)
C30A N6A C31A 112.2(7)
N1A C1A H1AA 109.5
N1A C1A H1AB 109.5
H1AA C1A H1AB 109.5
N1A C1A H1AC 109.5
H1AA C1A H1AC 109.5
H1AB C1A H1AC 109.5
N1A C2A H2AA 109.5
N1A C2A H2AB 109.5
H2AA C2A H2AB 109.5
N1A C2A H2AC 109.5
H2AA C2A H2AC 109.5
H2AB C2A H2AC 109.5
O1A C3A N1A 122.3(7)
O1A C3A C4A 119.5(7)
N1A C3A C4A 118.0(7)
N2A C4A C26A 111.7(6)
N2A C4A C3A 110.4(7)
C26A C4A C3A 111.2(6)
N2A C4A H4A 107.8
C26A C4A H4A 107.8
C3A C4A H4A 107.8
O2A C5A N2A 123.9(7)
O2A C5A C6A 119.4(7)
N2A C5A C6A 116.6(7)
N3A C6A C5A 109.6(6)
N3A C6A C7A 110.8(6)
C5A C6A C7A 107.6(6)
N3A C6A H6A 109.6
C5A C6A H6A 109.6
C7A C6A H6A 109.6
C8A C7A C6A 116.1(6)
C8A C7A H7AA 108.3
C6A C7A H7AA 108.3
C8A C7A H7AB 108.3
C6A C7A H7AB 108.3
H7AA C7A H7AB 107.4
C9A C8A C13A 118.0(8)
C9A C8A C7A 121.0(7)
C13A C8A C7A 121.0(8)
C10A C9A C8A 120.3(8)
C10A C9A H9A 119.9
C8A C9A H9A 119.9
C11A C10A C9A 121.3(9)
C11A C10A H10A 119.3
C9A C10A H10A 119.3
C12A C11A C10A 118.8(8)
C12A C11A H11A 120.6
C10A C11A H11A 120.6
C11A C12A C13A 120.8(8)
C11A C12A H12A 119.6
C13A C12A H12A 119.6
C12A C13A C8A 120.7(8)
C12A C13A H13A 119.7
C8A C13A H13A 119.7
O3A C14A N3A 125.1(7)
O3A C14A C15A 121.7(7)
N3A C14A C15A 113.1(7)
N4A C15A C16A 102.9(6)
N4A C15A C14A 112.7(6)
C16A C15A C14A 111.6(6)
N4A C15A H15A 109.8
C16A C15A H15A 109.8
C14A C15A H15A 109.8
C17A C16A C15A 103.7(7)
C17A C16A H16A 111.0
C15A C16A H16A 111.0
C17A C16A H16B 111.0
C15A C16A H16B 111.0
H16A C16A H16B 109.0
C18A C17A C16A 104.1(7)
C18A C17A H17A 110.9
C16A C17A H17A 110.9
C18A C17A H17B 110.9
C16A C17A H17B 110.9
H17A C17A H17B 109.0
N4A C18A C17A 104.1(6)
N4A C18A H18A 110.9
C17A C18A H18A 110.9
N4A C18A H18B 110.9
C17A C18A H18B 110.9
H18A C18A H18B 109.0
O4A C19A N4A 121.0(7)
O4A C19A C20A 118.6(8)
N4A C19A C20A 120.2(7)
N5A C20A C19A 106.7(6)
N5A C20A C30A 112.6(7)
C19A C20A C30A 106.8(6)
N5A C20A H20A 110.2
C19A C20A H20A 110.2
C30A C20A H20A 110.2
O5A C21A N5A 125.5(8)
O5A C21A O6A 124.7(7)
N5A C21A O6A 109.8(7)
O6A C22A C24A 108.4(7)
O6A C22A C25A 101.4(6)
C24A C22A C25A 110.6(8)
O6A C22A C23A 110.4(7)
C24A C22A C23A 113.8(8)
C25A C22A C23A 111.4(8)
C22A C23A H23A 109.5
C22A C23A H23B 109.5
H23A C23A H23B 109.5
C22A C23A H23C 109.5
H23A C23A H23C 109.5
H23B C23A H23C 109.5
C22A C24A H24A 109.5
C22A C24A H24B 109.5
H24A C24A H24B 109.5
C22A C24A H24C 109.5
H24A C24A H24C 109.5
H24B C24A H24C 109.5
C22A C25A H25A 109.5
C22A C25A H25B 109.5
H25A C25A H25B 109.5
C22A C25A H25C 109.5
H25A C25A H25C 109.5
H25B C25A H25C 109.5
C4A C26A C27A 113.9(7)
C4A C26A H26A 108.8
C27A C26A H26A 108.8
C4A C26A H26B 108.8
C27A C26A H26B 108.8
H26A C26A H26B 107.7
C29A C27A C26A 113.2(7)
C29A C27A C28A 109.5(8)
C26A C27A C28A 110.4(8)
C29A C27A H27A 107.8
C26A C27A H27A 107.8
C28A C27A H27A 107.8
C27A C28A H28A 109.5
C27A C28A H28B 109.5
H28A C28A H28B 109.5
C27A C28A H28C 109.5
H28A C28A H28C 109.5
H28B C28A H28C 109.5
C27A C29A H29A 109.5
C27A C29A H29B 109.5
H29A C29A H29B 109.5
C27A C29A H29C 109.5
H29A C29A H29C 109.5
H29B C29A H29C 109.5
N6A C30A C20A 118.9(7)
N6A C30A H30A 107.6
C20A C30A H30A 107.6
N6A C30A H30B 107.6
C20A C30A H30B 107.6
H30A C30A H30B 107.0
N6A C31A H31A 109.5
N6A C31A H31B 109.5
H31A C31A H31B 109.5
N6A C31A H31C 109.5
H31A C31A H31C 109.5
H31B C31A H31C 109.5
N6A C32A H32A 109.5
N6A C32A H32B 109.5
H32A C32A H32B 109.5
N6A C32A H32C 109.5
H32A C32A H32C 109.5
H32B C32A H32C 109.5
C21B O6B C22B 120.4(6)
C3B N1B C1B 119.9(6)
C3B N1B C2B 125.4(7)
C1B N1B C2B 114.6(7)
C5B N2B C4B 121.3(7)
C5B N2B H2B 119.3
C4B N2B H2B 119.3
C14B N3B C6B 124.1(7)
C14B N3B H3B 117.9
C6B N3B H3B 117.9
C19B N4B C18B 122.1(6)
C19B N4B C15B 126.0(7)
C18B N4B C15B 111.4(6)
C21B N5B C20B 122.3(6)
C21B N5B H5B 118.8
C20B N5B H5B 118.8
C31B N6B C30B 110.3(7)
C31B N6B C32B 110.7(7)
C30B N6B C32B 112.2(7)
N1B C1B H1BA 109.5
N1B C1B H1BB 109.5
H1BA C1B H1BB 109.5
N1B C1B H1BC 109.5
H1BA C1B H1BC 109.5
H1BB C1B H1BC 109.5
N1B C2B H2BA 109.5
N1B C2B H2BB 109.5
H2BA C2B H2BB 109.5
N1B C2B H2BC 109.5
H2BA C2B H2BC 109.5
H2BB C2B H2BC 109.5
O1B C3B N1B 122.9(7)
O1B C3B C4B 118.6(7)
N1B C3B C4B 118.4(7)
N2B C4B C26B 111.4(7)
N2B C4B C3B 110.0(6)
C26B C4B C3B 109.5(7)
N2B C4B H4B 108.6
C26B C4B H4B 108.6
C3B C4B H4B 108.6
O2B C5B N2B 122.3(7)
O2B C5B C6B 121.0(8)
N2B C5B C6B 116.7(7)
N3B C6B C5B 107.4(6)
N3B C6B C7B 111.0(7)
C5B C6B C7B 108.7(6)
N3B C6B H6B 109.9
C5B C6B H6B 109.9
C7B C6B H6B 109.9
C8B C7B C6B 116.7(7)
C8B C7B H7BA 108.1
C6B C7B H7BA 108.1
C8B C7B H7BB 108.1
C6B C7B H7BB 108.1
H7BA C7B H7BB 107.3
C9B C8B C13B 117.9(8)
C9B C8B C7B 120.4(8)
C13B C8B C7B 121.7(8)
C8B C9B C10B 122.3(9)
C8B C9B H9B 118.8
C10B C9B H9B 118.8
C9B C10B C11B 119.3(10)
C9B C10B H10B 120.4
C11B C10B H10B 120.4
C12B C11B C10B 119.3(10)
C12B C11B H11B 120.3
C10B C11B H11B 120.3
C11B C12B C13B 120.7(9)
C11B C12B H12B 119.6
C13B C12B H12B 119.6
C12B C13B C8B 120.5(9)
C12B C13B H13B 119.8
C8B C13B H13B 119.8
O3B C14B N3B 124.0(7)
O3B C14B C15B 123.1(6)
N3B C14B C15B 112.9(7)
N4B C15B C16B 103.7(6)
N4B C15B C14B 111.2(6)
C16B C15B C14B 111.5(7)
N4B C15B H15B 110.1
C16B C15B H15B 110.1
C14B C15B H15B 110.1
C15B C16B C17B 104.0(7)
C15B C16B H16C 110.9
C17B C16B H16C 110.9
C15B C16B H16D 110.9
C17B C16B H16D 110.9
H16C C16B H16D 109.0
C18B C17B C16B 103.7(7)
C18B C17B H17C 111.0
C16B C17B H17C 111.0
C18B C17B H17D 111.0
C16B C17B H17D 111.0
H17C C17B H17D 109.0
N4B C18B C17B 103.2(6)
N4B C18B H18C 111.1
C17B C18B H18C 111.1
N4B C18B H18D 111.1
C17B C18B H18D 111.1
H18C C18B H18D 109.1
O4B C19B N4B 120.8(7)
O4B C19B C20B 118.2(7)
N4B C19B C20B 121.1(7)
N5B C20B C19B 108.1(6)
N5B C20B C30B 110.8(7)
C19B C20B C30B 109.2(6)
N5B C20B H20B 109.6
C19B C20B H20B 109.6
C30B C20B H20B 109.6
O5B C21B N5B 123.7(7)
O5B C21B O6B 125.3(7)
N5B C21B O6B 111.0(7)
O6B C22B C24B 110.2(7)
O6B C22B C23B 102.3(6)
C24B C22B C23B 110.9(7)
O6B C22B C25B 110.1(6)
C24B C22B C25B 112.5(7)
C23B C22B C25B 110.4(7)
C22B C23B H23D 109.5
C22B C23B H23E 109.5
H23D C23B H23E 109.5
C22B C23B H23F 109.5
H23D C23B H23F 109.5
H23E C23B H23F 109.5
C22B C24B H24D 109.5
C22B C24B H24E 109.5
H24D C24B H24E 109.5
C22B C24B H24F 109.5
H24D C24B H24F 109.5
H24E C24B H24F 109.5
C22B C25B H25D 109.5
C22B C25B H25E 109.5
H25D C25B H25E 109.5
C22B C25B H25F 109.5
H25D C25B H25F 109.5
H25E C25B H25F 109.5
C4B C26B C27B 113.9(7)
C4B C26B H26C 108.8
C27B C26B H26C 108.8
C4B C26B H26D 108.8
C27B C26B H26D 108.8
H26C C26B H26D 107.7
C28B C27B C29B 108.6(9)
C28B C27B C26B 111.8(8)
C29B C27B C26B 109.2(8)
C28B C27B H27B 109.1
C29B C27B H27B 109.1
C26B C27B H27B 109.1
C27B C28B H28D 109.5
C27B C28B H28E 109.5
H28D C28B H28E 109.5
C27B C28B H28F 109.5
H28D C28B H28F 109.5
H28E C28B H28F 109.5
C27B C29B H29D 109.5
C27B C29B H29E 109.5
H29D C29B H29E 109.5
C27B C29B H29F 109.5
H29D C29B H29F 109.5
H29E C29B H29F 109.5
N6B C30B C20B 111.9(7)
N6B C30B H30C 109.2
C20B C30B H30C 109.2
N6B C30B H30D 109.2
C20B C30B H30D 109.2
H30C C30B H30D 107.9
N6B C31B H31D 109.5
N6B C31B H31E 109.5
H31D C31B H31E 109.5
N6B C31B H31F 109.5
H31D C31B H31F 109.5
H31E C31B H31F 109.5
N6B C32B H32D 109.5
N6B C32B H32E 109.5
H32D C32B H32E 109.5
N6B C32B H32F 109.5
H32D C32B H32F 109.5
H32E C32B H32F 109.5

loop_
_geom_bond_atom_site_label_1
_geom_bond_atom_site_label_2
_geom_bond_distance
O1A C3A 1.239(10)
O2A C5A 1.223(9)
O3A C14A 1.232(9)
O4A C19A 1.243(9)
O5A C21A 1.208(10)
O6A C21A 1.358(10)
O6A C22A 1.483(10)
N1A C3A 1.333(10)
N1A C1A 1.452(11)
N1A C2A 1.462(10)
N2A C5A 1.336(9)
N2A C4A 1.454(10)
N2A H2A 0.8800
N3A C14A 1.341(9)
N3A C6A 1.447(10)
N3A H3A 0.8800
N4A C19A 1.324(10)
N4A C15A 1.470(9)
N4A C18A 1.474(10)
N5A C21A 1.342(10)
N5A C20A 1.462(10)
N5A H5A 0.8800
N6A C32A 1.425(11)
N6A C30A 1.451(10)
N6A C31A 1.462(12)
C1A H1AA 0.9800
C1A H1AB 0.9800
C1A H1AC 0.9800
C2A H2AA 0.9800
C2A H2AB 0.9800
C2A H2AC 0.9800
C3A C4A 1.514(11)
C4A C26A 1.510(12)
C4A H4A 1.0000
C5A C6A 1.523(11)
C6A C7A 1.537(11)
C6A H6A 1.0000
C7A C8A 1.487(11)
C7A H7AA 0.9900
C7A H7AB 0.9900
C8A C9A 1.388(11)
C8A C13A 1.400(11)
C9A C10A 1.385(12)
C9A H9A 0.9500
C10A C11A 1.375(12)
C10A H10A 0.9500
C11A C12A 1.374(12)
C11A H11A 0.9500
C12A C13A 1.381(12)
C12A H12A 0.9500
C13A H13A 0.9500
C14A C15A 1.535(11)
C15A C16A 1.518(11)
C15A H15A 1.0000
C16A C17A 1.513(11)
C16A H16A 0.9900
C16A H16B 0.9900
C17A C18A 1.505(11)
C17A H17A 0.9900
C17A H17B 0.9900
C18A H18A 0.9900
C18A H18B 0.9900
C19A C20A 1.514(11)
C20A C30A 1.547(11)
C20A H20A 1.0000
C22A C24A 1.501(13)
C22A C25A 1.503(12)
C22A C23A 1.503(13)
C23A H23A 0.9800
C23A H23B 0.9800
C23A H23C 0.9800
C24A H24A 0.9800
C24A H24B 0.9800
C24A H24C 0.9800
C25A H25A 0.9800
C25A H25B 0.9800
C25A H25C 0.9800
C26A C27A 1.511(11)
C26A H26A 0.9900
C26A H26B 0.9900
C27A C29A 1.501(13)
C27A C28A 1.531(13)
C27A H27A 1.0000
C28A H28A 0.9800
C28A H28B 0.9800
C28A H28C 0.9800
C29A H29A 0.9800
C29A H29B 0.9800
C29A H29C 0.9800
C30A H30A 0.9900
C30A H30B 0.9900
C31A H31A 0.9800
C31A H31B 0.9800
C31A H31C 0.9800
C32A H32A 0.9800
C32A H32B 0.9800
C32A H32C 0.9800
O1B C3B 1.241(9)
O2B C5B 1.233(9)
O3B C14B 1.227(9)
O4B C19B 1.249(9)
O5B C21B 1.214(9)
O6B C21B 1.346(9)
O6B C22B 1.470(9)
N1B C3B 1.318(10)
N1B C1B 1.459(10)
N1B C2B 1.477(10)
N2B C5B 1.340(10)
N2B C4B 1.463(10)
N2B H2B 0.8800
N3B C14B 1.329(10)
N3B C6B 1.471(10)
N3B H3B 0.8800
N4B C19B 1.324(10)
N4B C18B 1.463(10)
N4B C15B 1.480(9)
N5B C21B 1.335(9)
N5B C20B 1.449(10)
N5B H5B 0.8800
N6B C31B 1.439(12)
N6B C30B 1.454(11)
N6B C32B 1.478(11)
C1B H1BA 0.9800
C1B H1BB 0.9800
C1B H1BC 0.9800
C2B H2BA 0.9800
C2B H2BB 0.9800
C2B H2BC 0.9800
C3B C4B 1.535(11)
C4B C26B 1.499(12)
C4B H4B 1.0000
C5B C6B 1.507(11)
C6B C7B 1.530(12)
C6B H6B 1.0000
C7B C8B 1.506(11)
C7B H7BA 0.9900
C7B H7BB 0.9900
C8B C9B 1.373(13)
C8B C13B 1.388(11)
C9B C10B 1.381(13)
C9B H9B 0.9500
C10B C11B 1.386(13)
C10B H10B 0.9500
C11B C12B 1.372(13)
C11B H11B 0.9500
C12B C13B 1.388(12)
C12B H12B 0.9500
C13B H13B 0.9500
C14B C15B 1.528(11)
C15B C16B 1.509(12)
C15B H15B 1.0000
C16B C17B 1.514(12)
C16B H16C 0.9900
C16B H16D 0.9900
C17B C18B 1.512(11)
C17B H17C 0.9900
C17B H17D 0.9900
C18B H18C 0.9900
C18B H18D 0.9900
C19B C20B 1.508(11)
C20B C30B 1.523(11)
C20B H20B 1.0000
C22B C24B 1.502(12)
C22B C23B 1.515(11)
C22B C25B 1.519(11)
C23B H23D 0.9800
C23B H23E 0.9800
C23B H23F 0.9800
C24B H24D 0.9800
C24B H24E 0.9800
C24B H24F 0.9800
C25B H25D 0.9800
C25B H25E 0.9800
C25B H25F 0.9800
C26B C27B 1.567(12)
C26B H26C 0.9900
C26B H26D 0.9900
C27B C28B 1.475(14)
C27B C29B 1.534(14)
C27B H27B 1.0000
C28B H28D 0.9800
C28B H28E 0.9800
C28B H28F 0.9800
C29B H29D 0.9800
C29B H29E 0.9800
C29B H29F 0.9800
C30B H30C 0.9900
C30B H30D 0.9900
C31B H31D 0.9800
C31B H31E 0.9800
C31B H31F 0.9800
C32B H32D 0.9800
C32B H32E 0.9800
C32B H32F 0.9800

loop_
_geom_hbond_atom_site_label_D
_geom_hbond_atom_site_label_H
_geom_hbond_atom_site_label_A
_geom_hbond_distance_DH
_geom_hbond_distance_HA
_geom_hbond_distance_DA
_geom_hbond_angle_DHA
_geom_hbond_site_symmetry_A
N2B H2B O1A 0.88 1.96 2.841(9) 174.5 .
N3B H3B O4A 0.88 2.04 2.907(8) 169.6 2_564
N2A H2A O1B 0.88 2.09 2.945(8) 162.9 .
N3A H3A O4B 0.88 2.00 2.864(8) 165.0 2_665

loop_
_geom_torsion_atom_site_label_1
_geom_torsion_atom_site_label_2
_geom_torsion_atom_site_label_3
_geom_torsion_atom_site_label_4
_geom_torsion
C1A N1A C3A O1A 176.7(8)
C2A N1A C3A O1A -2.2(13)
C1A N1A C3A C4A -8.9(12)
C2A N1A C3A C4A 172.2(8)
C5A N2A C4A C26A 119.6(8)
C5A N2A C4A C3A -116.2(8)
O1A C3A C4A N2A -46.8(10)
N1A C3A C4A N2A 138.7(7)
O1A C3A C4A C26A 77.8(10)
N1A C3A C4A C26A -96.8(9)
C4A N2A C5A O2A 2.3(12)
C4A N2A C5A C6A 179.2(7)
C14A N3A C6A C5A -133.7(8)
C14A N3A C6A C7A 107.6(8)
O2A C5A C6A N3A -28.9(10)
N2A C5A C6A N3A 154.0(7)
O2A C5A C6A C7A 91.7(8)
N2A C5A C6A C7A -85.4(8)
N3A C6A C7A C8A -45.8(9)
C5A C6A C7A C8A -165.6(7)
C6A C7A C8A C9A 131.5(8)
C6A C7A C8A C13A -47.8(10)
C13A C8A C9A C10A 1.4(12)
C7A C8A C9A C10A -178.0(7)
C8A C9A C10A C11A -2.7(13)
C9A C10A C11A C12A 3.6(13)
C10A C11A C12A C13A -3.3(12)
C11A C12A C13A C8A 2.0(12)
C9A C8A C13A C12A -1.1(11)
C7A C8A C13A C12A 178.3(7)
C6A N3A C14A O3A 7.4(13)
C6A N3A C14A C15A -170.5(7)
C19A N4A C15A C16A -153.9(7)
C18A N4A C15A C16A 15.8(8)
C19A N4A C15A C14A 85.8(9)
C18A N4A C15A C14A -104.5(7)
O3A C14A C15A N4A 13.5(11)
N3A C14A C15A N4A -168.5(6)
O3A C14A C15A C16A -101.7(9)
N3A C14A C15A C16A 76.3(8)
N4A C15A C16A C17A -32.4(7)
C14A C15A C16A C17A 88.6(7)
C15A C16A C17A C18A 37.6(8)
C19A N4A C18A C17A 177.7(7)
C15A N4A C18A C17A 7.2(8)
C16A C17A C18A N4A -27.5(8)
C15A N4A C19A O4A 172.7(7)
C18A N4A C19A O4A 3.8(11)
C15A N4A C19A C20A -12.0(11)
C18A N4A C19A C20A 179.2(6)
C21A N5A C20A C19A -119.0(8)
C21A N5A C20A C30A 124.1(8)
O4A C19A C20A N5A -42.9(9)
N4A C19A C20A N5A 141.7(7)
O4A C19A C20A C30A 77.7(8)
N4A C19A C20A C30A -97.7(8)
C20A N5A C21A O5A -13.0(14)
C20A N5A C21A O6A 168.1(7)
C22A O6A C21A O5A 0.2(14)
C22A O6A C21A N5A 179.1(7)
C21A O6A C22A C24A 63.9(10)
C21A O6A C22A C25A -179.6(7)
C21A O6A C22A C23A -61.4(11)
N2A C4A C26A C27A -68.1(9)
C3A C4A C26A C27A 168.1(7)
C4A C26A C27A C29A 160.4(8)
C4A C26A C27A C28A -76.3(10)
C32A N6A C30A C20A 63.1(10)
C31A N6A C30A C20A -67.4(11)
N5A C20A C30A N6A -75.6(9)
C19A C20A C30A N6A 167.7(7)
C1B N1B C3B O1B -5.0(13)
C2B N1B C3B O1B 170.9(8)
C1B N1B C3B C4B 170.8(8)
C2B N1B C3B C4B -13.3(12)
C5B N2B C4B C26B 136.4(8)
C5B N2B C4B C3B -101.9(9)
O1B C3B C4B N2B -63.2(10)
N1B C3B C4B N2B 120.8(8)
O1B C3B C4B C26B 59.6(10)
N1B C3B C4B C26B -116.5(9)
C4B N2B C5B O2B 1.7(12)
C4B N2B C5B C6B -179.6(7)
C14B N3B C6B C5B -139.3(8)
C14B N3B C6B C7B 102.0(9)
O2B C5B C6B N3B -43.3(10)
N2B C5B C6B N3B 138.0(7)
O2B C5B C6B C7B 76.9(9)
N2B C5B C6B C7B -101.9(8)
N3B C6B C7B C8B -48.4(9)
C5B C6B C7B C8B -166.3(7)
C6B C7B C8B C9B 127.6(8)
C6B C7B C8B C13B -54.7(10)
C13B C8B C9B C10B -0.3(12)
C7B C8B C9B C10B 177.5(8)
C8B C9B C10B C11B 0.1(14)
C9B C10B C11B C12B 1.5(14)
C10B C11B C12B C13B -2.8(13)
C11B C12B C13B C8B 2.6(12)
C9B C8B C13B C12B -1.0(12)
C7B C8B C13B C12B -178.8(7)
C6B N3B C14B O3B 3.7(13)
C6B N3B C14B C15B -175.6(7)
C19B N4B C15B C16B -164.5(7)
C18B N4B C15B C16B 7.3(8)
C19B N4B C15B C14B 75.5(9)
C18B N4B C15B C14B -112.7(7)
O3B C14B C15B N4B 10.0(11)
N3B C14B C15B N4B -170.7(7)
O3B C14B C15B C16B -105.1(9)
N3B C14B C15B C16B 74.1(9)
N4B C15B C16B C17B -27.5(8)
C14B C15B C16B C17B 92.3(8)
C15B C16B C17B C18B 37.7(9)
C19B N4B C18B C17B -172.0(7)
C15B N4B C18B C17B 15.8(8)
C16B C17B C18B N4B -32.5(8)
C18B N4B C19B O4B 1.5(11)
C15B N4B C19B O4B 172.4(6)
C18B N4B C19B C20B -179.3(6)
C15B N4B C19B C20B -8.3(11)
C21B N5B C20B C19B -114.7(8)
C21B N5B C20B C30B 125.7(8)
O4B C19B C20B N5B -49.9(9)
N4B C19B C20B N5B 130.8(7)
O4B C19B C20B C30B 70.7(8)
N4B C19B C20B C30B -108.5(8)
C20B N5B C21B O5B -13.8(13)
C20B N5B C21B O6B 168.0(7)
C22B O6B C21B O5B 9.5(13)
C22B O6B C21B N5B -172.3(7)
C21B O6B C22B C24B 57.8(9)
C21B O6B C22B C23B 175.8(7)
C21B O6B C22B C25B -66.8(9)
N2B C4B C26B C27B -175.5(7)
C3B C4B C26B C27B 62.6(9)
C4B C26B C27B C28B -165.8(8)
C4B C26B C27B C29B 74.0(10)
C31B N6B C30B C20B 161.0(8)
C32B N6B C30B C20B -75.1(9)
N5B C20B C30B N6B -67.1(8)
C19B C20B C30B N6B 173.9(7)
